data_4033945
loop_
_publ_author_name
'Sun, Zhe'
'Mio, Tatsuru'
'Ikemoto, Koki'
'Sato, Sota'
'Isobe, Hiroyuki'

_publ_section_title
;
 Synthesis, Structures, and Assembly of Geodesic Phenine Frameworks with
 Isoreticular Networks of [ n]Cyclo- para-phenylenes.
;
_journal_issue 6
_journal_name_full 'The Journal of organic chemistry'
_journal_page_first 3500
_journal_page_last 3507
_journal_paper_doi 10.1021/acs.joc.9b00085
_journal_volume 84
_journal_year 2019
_chemical_formula_moiety 'C156 H162'
_chemical_formula_sum 'C156 H162'
_chemical_formula_weight 2036.85
_space_group_crystal_system monoclinic
_space_group_IT_number 11
_space_group_name_Hall '-P 2yb'
_space_group_name_H-M_alt 'P 1 21/m 1'
_atom_sites_solution_hydrogens geom
_atom_sites_solution_primary direct
_audit_creation_method SHELXL-2018/3
_cell_angle_alpha 90
_cell_angle_beta 119.64(3)
_cell_angle_gamma 90
_cell_formula_units_Z 2
_cell_length_a 18.830(4)
_cell_length_b 32.960(7)
_cell_length_c 18.840(4)
_cell_measurement_reflns_used 25619
_cell_measurement_temperature 100(2)
_cell_measurement_theta_max 30.799
_cell_measurement_theta_min 1.661
_cell_volume 10163(5)
_computing_cell_refinement 'XDS (Kabsch, 2010)'
_computing_data_collection 'SPring-8 BSS'
_computing_data_reduction 'XDS (Kabsch, 2010)'
_computing_molecular_graphics 'Yadokari-XG 2009 (Wakita Nemoto et al., 2009)'
_computing_publication_material 'Yadokari-XG 2009 (Wakita Nemoto et al., 2009)'
_computing_structure_refinement 'SHELXL-2017/1 (Sheldrick, 2017)'
_computing_structure_solution 'SHELXT-2017/1 (Sheldrick, 2017)'
_diffrn_ambient_temperature 100(2)
_diffrn_measured_fraction_theta_full 0.997
_diffrn_measured_fraction_theta_max 0.996
_diffrn_measurement_device_type 'CCD MX225HE (Rayonix)'
_diffrn_measurement_method 'oscillation method, \w scans'
_diffrn_radiation_type synchrotron
_diffrn_radiation_wavelength 0.85000
_diffrn_reflns_av_R_equivalents 0.0381
_diffrn_reflns_av_unetI/netI 0.0213
_diffrn_reflns_Laue_measured_fraction_full 0.997
_diffrn_reflns_Laue_measured_fraction_max 0.996
_diffrn_reflns_limit_h_max 22
_diffrn_reflns_limit_h_min -22
_diffrn_reflns_limit_k_max 39
_diffrn_reflns_limit_k_min -39
_diffrn_reflns_limit_l_max 22
_diffrn_reflns_limit_l_min -22
_diffrn_reflns_number 160774
_diffrn_reflns_point_group_measured_fraction_full 0.997
_diffrn_reflns_point_group_measured_fraction_max 0.996
_diffrn_reflns_theta_full 30.664
_diffrn_reflns_theta_max 30.799
_diffrn_reflns_theta_min 0.739
_diffrn_source 'SPring-8 BL38B1 bending magnet beamline'
_exptl_absorpt_coefficient_mu 0.054
_exptl_absorpt_correction_T_max 1.000
_exptl_absorpt_correction_T_min 0.928
_exptl_absorpt_correction_type multi-scan
_exptl_absorpt_process_details 'XDS (Kabsch, 2010)'
_exptl_crystal_colour colorless
_exptl_crystal_density_diffrn 0.666
_exptl_crystal_description rod
_exptl_crystal_F_000 2196
_exptl_crystal_size_max 0.100
_exptl_crystal_size_mid 0.030
_exptl_crystal_size_min 0.030
_refine_diff_density_max 0.518
_refine_diff_density_min -0.505
_refine_diff_density_rms 0.136
_refine_ls_extinction_method none
_refine_ls_goodness_of_fit_ref 1.537
_refine_ls_hydrogen_treatment constr
_refine_ls_matrix_type full
_refine_ls_number_parameters 929
_refine_ls_number_reflns 18899
_refine_ls_number_restraints 254
_refine_ls_restrained_S_all 1.558
_refine_ls_R_factor_all 0.1069
_refine_ls_R_factor_gt 0.0931
_refine_ls_shift/su_max 0.001
_refine_ls_shift/su_mean 0.000
_refine_ls_structure_factor_coef Fsqd
_refine_ls_weighting_details 'w=1/[\s^2^(Fo^2^)+(0.2000P)^2^] where P=(Fo^2^+2Fc^2^)/3'
_refine_ls_weighting_scheme calc
_refine_ls_wR_factor_gt 0.3243
_refine_ls_wR_factor_ref 0.3390
_reflns_Friedel_coverage 0.000
_reflns_number_gt 15658
_reflns_number_total 18899
_reflns_threshold_expression 'I > 2\s(I)'
_cod_data_source_file jo9b00085_si_003.cif
_cod_data_source_block p21m_sq_sq_sq2
_cod_original_cell_volume 10163(4)
_cod_original_sg_symbol_H-M 'P 21/m'
_cod_database_code 4033945
_shelx_shelxl_version_number 2018/3
_shelx_space_group_comment
;
The symmetry employed for this shelxl refinement is uniquely defined
by the following loop, which should always be used as a source of
symmetry information in preference to the above space-group names.
They are only intended as comments.
;
_shelx_estimated_absorpt_t_min 0.995
_shelx_estimated_absorpt_t_max 0.998

loop_
_space_group_symop_operation_xyz
'x, y, z'
'-x, y+1/2, -z'
'-x, -y, -z'
'x, -y-1/2, z'

loop_
_atom_site_label
_atom_site_type_symbol
_atom_site_fract_x
_atom_site_fract_y
_atom_site_fract_z
_atom_site_U_iso_or_equiv
_atom_site_adp_type
_atom_site_occupancy
_atom_site_site_symmetry_order
_atom_site_calc_flag
_atom_site_refinement_flags_posn
_atom_site_refinement_flags_adp
_atom_site_refinement_flags_occupancy
_atom_site_disorder_assembly
_atom_site_disorder_group
C1 C 0.12948(11) 0.67456(5) 0.16878(12) 0.0576(4) Uani 1 1 d . . . . .
C2 C 0.10845(12) 0.63829(5) 0.12540(13) 0.0651(5) Uani 1 1 d . . . . .
H2 H 0.095282 0.638239 0.069781 0.078 Uiso 1 1 calc R U . . .
C3 C 0.10644(15) 0.60204(6) 0.16237(15) 0.0765(6) Uani 1 1 d . . . . .
C4 C 0.12875(14) 0.60250(6) 0.24397(14) 0.0723(5) Uani 1 1 d . . . . .
H4 H 0.129048 0.577690 0.269790 0.087 Uiso 1 1 calc R U . . .
C5 C 0.15096(11) 0.63826(5) 0.29007(12) 0.0608(4) Uani 1 1 d . . . . .
C6 C 0.14778(11) 0.67415(5) 0.24975(11) 0.0575(4) Uani 1 1 d . . . . .
H6 H 0.158450 0.699108 0.278486 0.069 Uiso 1 1 calc R U . . .
C7 C 0.18044(11) 0.63930(5) 0.37934(12) 0.0635(4) Uani 1 1 d . . . . .
C8 C 0.16268(15) 0.60873(7) 0.41926(14) 0.0811(6) Uani 1 1 d . . . . .
H8 H 0.129618 0.586531 0.388435 0.097 Uiso 1 1 calc R U . . .
C9 C 0.19208(18) 0.60984(8) 0.50309(16) 0.0990(8) Uani 1 1 d . . . . .
C10 C 0.23762(15) 0.64337(8) 0.54665(15) 0.0875(7) Uani 1 1 d . . . . .
H10 H 0.257855 0.644666 0.603861 0.105 Uiso 1 1 calc R U . . .
C11 C 0.25422(11) 0.67514(6) 0.50808(12) 0.0666(5) Uani 1 1 d . . . . .
C12 C 0.22759(11) 0.67186(5) 0.42581(12) 0.0622(4) Uani 1 1 d . . . . .
H12 H 0.241859 0.692502 0.399923 0.075 Uiso 1 1 calc R U . . .
C13 C 0.26127(16) 0.750000 0.51522(17) 0.0661(6) Uani 1 2 d S T P . .
H13 H 0.210769 0.750000 0.465410 0.079 Uiso 1 2 calc R U P . .
C14 C 0.29735(12) 0.71328(5) 0.55081(12) 0.0645(5) Uani 1 1 d . . . . .
C15 C 0.37337(11) 0.71379(5) 0.62106(12) 0.0633(4) Uani 1 1 d . . . . .
H15 H 0.398071 0.688843 0.646592 0.076 Uiso 1 1 calc R U . . .
C16 C 0.41427(15) 0.750000 0.65501(15) 0.0599(6) Uani 1 2 d S T P . .
C17 C 0.50365(14) 0.750000 0.71822(16) 0.0579(5) Uani 1 2 d S T P . .
C18 C 0.54741(11) 0.78631(5) 0.74339(12) 0.0611(4) Uani 1 1 d . . . . .
H18 H 0.518522 0.811309 0.728902 0.073 Uiso 1 1 calc R U . . .
C19 C 0.63248(11) 0.78675(5) 0.78928(13) 0.0618(4) Uani 1 1 d . . . . .
C20 C 0.67409(15) 0.750000 0.81201(18) 0.0635(6) Uani 1 2 d S T P . .
H20 H 0.732033 0.750000 0.843661 0.076 Uiso 1 2 calc R U P . .
C21 C 0.67850(11) 0.82517(5) 0.80289(13) 0.0645(5) Uani 1 1 d . . . . .
C22 C 0.66337(12) 0.86009(6) 0.83408(14) 0.0723(5) Uani 1 1 d . . . . .
H22 H 0.622782 0.859882 0.850063 0.087 Uiso 1 1 calc R U . . .
C23 C 0.70709(14) 0.89553(6) 0.84225(16) 0.0791(6) Uani 1 1 d . . . . .
C24 C 0.76398(13) 0.89565(6) 0.81557(15) 0.0738(5) Uani 1 1 d . . . . .
H24 H 0.792751 0.920004 0.819688 0.089 Uiso 1 1 calc R U . . .
C25 C 0.78015(12) 0.86138(5) 0.78314(13) 0.0658(5) Uani 1 1 d . . . . .
C26 C 0.73797(12) 0.82621(6) 0.78001(14) 0.0693(5) Uani 1 1 d . . . . .
H26 H 0.750443 0.801883 0.761399 0.083 Uiso 1 1 calc R U . . .
C28 C 0.8896(2) 0.89318(8) 0.7602(2) 0.1086(10) Uani 1 1 d . . . . .
H171 H 0.888753 0.916569 0.789257 0.130 Uiso 1 1 calc R U . . .
C29 C 0.9430(2) 0.89227(9) 0.7285(3) 0.1203(12) Uani 1 1 d D U . . .
C30 C 0.94373(19) 0.85811(8) 0.68609(19) 0.0982(8) Uani 1 1 d . . . . .
H30 H 0.978518 0.857355 0.662936 0.118 Uiso 1 1 calc R U . . .
C27 C 0.83806(13) 0.86112(6) 0.75069(14) 0.0711(5) Uani 1 1 d . . . . .
C31 C 0.89467(13) 0.82510(6) 0.67686(13) 0.0690(5) Uani 1 1 d . . . . .
C32 C 0.84358(12) 0.82735(5) 0.70965(12) 0.0633(4) Uani 1 1 d . . . . .
H32 H 0.810310 0.804529 0.703839 0.076 Uiso 1 1 calc R U . . .
C34 C 0.89954(18) 0.750000 0.67306(17) 0.0664(6) Uani 1 2 d S T P . .
H34 H 0.902906 0.749999 0.725065 0.080 Uiso 1 2 calc R U P . .
C35 C 0.89719(12) 0.78662(5) 0.63664(12) 0.0637(5) Uani 1 1 d . . . . .
C36 C 0.88876(11) 0.78622(5) 0.55873(12) 0.0599(4) Uani 1 1 d . . . . .
H36 H 0.888137 0.811216 0.533328 0.072 Uiso 1 1 calc R U . . .
C37 C 0.88123(14) 0.750000 0.51728(15) 0.0550(5) Uani 1 2 d S T P . .
C38 C 0.85462(13) 0.750000 0.42824(14) 0.0517(5) Uani 1 2 d S T P . .
C39 C 0.83509(10) 0.71367(4) 0.38376(11) 0.0535(4) Uani 1 1 d . . . . .
H39 H 0.849152 0.688610 0.412408 0.064 Uiso 1 1 calc R U . . .
C40 C 0.79578(10) 0.71330(4) 0.29901(11) 0.0529(4) Uani 1 1 d . . . . .
C41 C 0.77676(14) 0.750000 0.25722(15) 0.0532(5) Uani 1 2 d S T P . .
H41 H 0.750384 0.750001 0.199267 0.064 Uiso 1 2 calc R U P . .
C42 C 0.76281(11) 0.67468(4) 0.25389(11) 0.0547(4) Uani 1 1 d . . . . .
C43 C 0.68135(11) 0.67386(4) 0.19327(11) 0.0567(4) Uani 1 1 d . . . . .
H43 H 0.651400 0.698551 0.177849 0.068 Uiso 1 1 calc R U . . .
C44 C 0.64204(10) 0.63819(4) 0.15433(11) 0.0539(4) Uani 1 1 d . . . . .
C45 C 0.68910(11) 0.60292(5) 0.17467(12) 0.0613(4) Uani 1 1 d . . . . .
H45 H 0.663978 0.578222 0.148127 0.074 Uiso 1 1 calc R U . . .
C46 C 0.77214(12) 0.60291(5) 0.23298(13) 0.0635(5) Uani 1 1 d . . . . .
C47 C 0.80729(11) 0.63890(5) 0.27369(11) 0.0587(4) Uani 1 1 d . . . . .
H47 H 0.862798 0.638987 0.315860 0.070 Uiso 1 1 calc R U . . .
C48 C 0.55195(11) 0.63853(4) 0.09640(11) 0.0557(4) Uani 1 1 d . . . . .
C49 C 0.50625(10) 0.67255(5) 0.09191(12) 0.0558(4) Uani 1 1 d . . . . .
H49 H 0.533499 0.695122 0.125933 0.067 Uiso 1 1 calc R U . . .
C50 C 0.42263(11) 0.67491(5) 0.03989(12) 0.0569(4) Uani 1 1 d . . . . .
C51 C 0.38251(12) 0.64126(5) -0.00725(14) 0.0686(5) Uani 1 1 d . . . . .
H272 H 0.324939 0.642074 -0.041977 0.082 Uiso 1 1 calc R U . . .
C52 C 0.42563(13) 0.60617(6) -0.00436(15) 0.0755(6) Uani 1 1 d . . . . .
C53 C 0.50998(12) 0.60574(5) 0.04693(14) 0.0703(5) Uani 1 1 d . . . . .
H53 H 0.539836 0.582263 0.048152 0.084 Uiso 1 1 calc R U . . .
C54 C 0.41534(14) 0.750000 0.03612(16) 0.0563(5) Uani 1 2 d S T P . .
H54 H 0.464494 0.750000 0.033593 0.068 Uiso 1 2 calc R U P . .
C55 C 0.38029(10) 0.71329(4) 0.03793(11) 0.0552(4) Uani 1 1 d . . . . .
C56 C 0.30974(10) 0.71368(5) 0.04411(11) 0.0545(4) Uani 1 1 d . . . . .
H56 H 0.284506 0.688671 0.043771 0.065 Uiso 1 1 calc R U . . .
C57 C 0.27489(13) 0.750000 0.05083(14) 0.0527(5) Uani 1 2 d S T P . .
C58 C 0.21228(13) 0.750000 0.07708(14) 0.0525(5) Uani 1 2 d S T P . .
C59 C 0.18637(10) 0.71381(5) 0.09566(11) 0.0546(4) Uani 1 1 d . . . . .
H59 H 0.200359 0.688771 0.080753 0.065 Uiso 1 1 calc R U . . .
C60 C 0.14070(10) 0.71337(5) 0.13533(11) 0.0553(4) Uani 1 1 d . . . . .
C61 C 0.11764(14) 0.750000 0.15466(15) 0.0546(5) Uani 1 2 d S T P . .
H61 H 0.085943 0.749999 0.181233 0.065 Uiso 1 2 calc R U P . .
C62 C 0.0799(2) 0.56244(7) 0.11251(19) 0.1075(9) Uani 1 1 d D . . . .
C63 C -0.0002(5) 0.5672(3) 0.0361(7) 0.133(4) Uani 0.466(8) 1 d D . P A 2
H63F H -0.001248 0.593226 0.010399 0.200 Uiso 0.466(8) 1 calc R U P A 2
H63E H -0.044392 0.566556 0.049354 0.200 Uiso 0.466(8) 1 calc R U P A 2
H63D H -0.007554 0.545036 -0.001533 0.200 Uiso 0.466(8) 1 calc R U P A 2
C63A C 0.0490(9) 0.5670(2) 0.0267(5) 0.145(5) Uani 0.534(8) 1 d D . P A 1
H63A H 0.093019 0.576281 0.017076 0.217 Uiso 0.534(8) 1 calc R U P A 1
H63C H 0.004776 0.587089 0.004789 0.217 Uiso 0.534(8) 1 calc R U P A 1
H63B H 0.028063 0.540935 -0.000623 0.217 Uiso 0.534(8) 1 calc R U P A 1
C64 C 0.1440(5) 0.55780(16) 0.0743(5) 0.107(2) Uani 0.466(8) 1 d D . P A 2
H64F H 0.134233 0.531784 0.045754 0.161 Uiso 0.466(8) 1 calc R U P A 2
H64E H 0.200644 0.558911 0.119010 0.161 Uiso 0.466(8) 1 calc R U P A 2
H64D H 0.134233 0.580014 0.035948 0.161 Uiso 0.466(8) 1 calc R U P A 2
C64A C 0.1404(6) 0.5299(2) 0.1576(7) 0.124(3) Uani 0.534(8) 1 d D . P A 1
H69B H 0.155263 0.530731 0.215337 0.187 Uiso 0.534(8) 1 calc R U P A 1
H64C H 0.189313 0.534202 0.152771 0.187 Uiso 0.534(8) 1 calc R U P A 1
H64A H 0.116411 0.503472 0.134474 0.187 Uiso 0.534(8) 1 calc R U P A 1
C65 C 0.0992(10) 0.5245(2) 0.1603(7) 0.157(6) Uani 0.466(8) 1 d D . P A 2
H65D H 0.050159 0.514734 0.160540 0.236 Uiso 0.466(8) 1 calc R U P A 2
H65F H 0.142415 0.529698 0.216478 0.236 Uiso 0.466(8) 1 calc R U P A 2
H65E H 0.117747 0.503952 0.135530 0.236 Uiso 0.466(8) 1 calc R U P A 2
C65A C -0.0029(4) 0.54777(14) 0.1168(4) 0.101(2) Uani 0.534(8) 1 d D . P A 1
H65C H -0.043685 0.569523 0.095881 0.151 Uiso 0.534(8) 1 calc R U P A 1
H65A H 0.012394 0.541856 0.173590 0.151 Uiso 0.534(8) 1 calc R U P A 1
H65B H -0.025825 0.523345 0.083537 0.151 Uiso 0.534(8) 1 calc R U P A 1
C69 C 0.1762(3) 0.57266(12) 0.5450(2) 0.1376(15) Uani 1 1 d D U . . .
C70 C 0.0874(4) 0.5657(3) 0.5068(4) 0.181(5) Uani 0.702(9) 1 d D U P B 1
H70E H 0.064249 0.561917 0.447875 0.271 Uiso 0.702(9) 1 calc R U P B 1
H70D H 0.061595 0.589178 0.516817 0.271 Uiso 0.702(9) 1 calc R U P B 1
H70F H 0.077293 0.541372 0.530447 0.271 Uiso 0.702(9) 1 calc R U P B 1
C70A C 0.1319(13) 0.5407(5) 0.4872(9) 0.144(6) Uani 0.298(9) 1 d D U P B 2
H70B H 0.121614 0.518431 0.515320 0.216 Uiso 0.298(9) 1 calc R U P B 2
H70C H 0.164317 0.530757 0.463117 0.216 Uiso 0.298(9) 1 calc R U P B 2
H70A H 0.079727 0.551388 0.443952 0.216 Uiso 0.298(9) 1 calc R U P B 2
C71 C 0.2057(8) 0.53244(16) 0.5240(5) 0.172(4) Uani 0.702(9) 1 d D U P B 1
H71E H 0.189959 0.509311 0.545843 0.257 Uiso 0.702(9) 1 calc R U P B 1
H71D H 0.265322 0.533019 0.548321 0.257 Uiso 0.702(9) 1 calc R U P B 1
H71F H 0.180473 0.529761 0.464555 0.257 Uiso 0.702(9) 1 calc R U P B 1
C71A C 0.2526(13) 0.5631(7) 0.6205(12) 0.221(14) Uani 0.298(9) 1 d D U P B 2
H71A H 0.274799 0.587838 0.652740 0.332 Uiso 0.298(9) 1 calc R U P B 2
H71B H 0.241456 0.543131 0.652359 0.332 Uiso 0.298(9) 1 calc R U P B 2
H71C H 0.292318 0.551797 0.606552 0.332 Uiso 0.298(9) 1 calc R U P B 2
C72 C 0.2078(5) 0.5797(2) 0.6335(3) 0.124(2) Uani 0.702(9) 1 d D U P B 1
H72E H 0.199543 0.555184 0.658059 0.186 Uiso 0.702(9) 1 calc R U P B 1
H72F H 0.178556 0.602438 0.640684 0.186 Uiso 0.702(9) 1 calc R U P B 1
H72D H 0.266308 0.585945 0.660146 0.186 Uiso 0.702(9) 1 calc R U P B 1
C72A C 0.1061(10) 0.5997(4) 0.5393(9) 0.242(13) Uani 0.298(9) 1 d D U P B 2
H72A H 0.129413 0.622807 0.576662 0.363 Uiso 0.298(9) 1 calc R U P B 2
H72C H 0.073024 0.609713 0.483287 0.363 Uiso 0.298(9) 1 calc R U P B 2
H72B H 0.071703 0.583777 0.554434 0.363 Uiso 0.298(9) 1 calc R U P B 2
C76 C 0.6923(2) 0.93432(9) 0.8796(3) 0.1202(12) Uani 1 1 d D . . . .
C77 C 0.6888(16) 0.9181(5) 0.9577(12) 0.188(10) Uani 0.315(9) 1 d D . P C 2
H77D H 0.649873 0.895546 0.941529 0.282 Uiso 0.315(9) 1 calc R U P C 2
H77E H 0.671261 0.940047 0.980543 0.282 Uiso 0.315(9) 1 calc R U P C 2
H77F H 0.743142 0.908637 0.998847 0.282 Uiso 0.315(9) 1 calc R U P C 2
C77A C 0.6335(6) 0.9292(2) 0.9096(8) 0.156(4) Uani 0.685(9) 1 d D . P C 1
H77C H 0.662954 0.921279 0.967245 0.233 Uiso 0.685(9) 1 calc R U P C 1
H77A H 0.593731 0.908170 0.877595 0.233 Uiso 0.685(9) 1 calc R U P C 1
H77B H 0.604916 0.954932 0.903818 0.233 Uiso 0.685(9) 1 calc R U P C 1
C78 C 0.5951(7) 0.9416(4) 0.8274(16) 0.195(11) Uani 0.315(9) 1 d D . P C 2
H78D H 0.578658 0.961018 0.855928 0.292 Uiso 0.315(9) 1 calc R U P C 2
H78F H 0.566616 0.915788 0.820914 0.292 Uiso 0.315(9) 1 calc R U P C 2
H78E H 0.580822 0.952358 0.773438 0.292 Uiso 0.315(9) 1 calc R U P C 2
C78A C 0.6691(4) 0.96927(13) 0.8163(6) 0.152(3) Uani 0.685(9) 1 d D . P C 1
H78B H 0.621785 0.961123 0.764400 0.228 Uiso 0.685(9) 1 calc R U P C 1
H78C H 0.715438 0.974980 0.807736 0.228 Uiso 0.685(9) 1 calc R U P C 1
H78A H 0.655620 0.993683 0.836861 0.228 Uiso 0.685(9) 1 calc R U P C 1
C79 C 0.7421(9) 0.9654(3) 0.8948(14) 0.131(6) Uani 0.315(9) 1 d D . P C 2
H79E H 0.738007 0.983872 0.933376 0.196 Uiso 0.315(9) 1 calc R U P C 2
H79D H 0.726922 0.979897 0.843788 0.196 Uiso 0.315(9) 1 calc R U P C 2
H79F H 0.798404 0.955549 0.918423 0.196 Uiso 0.315(9) 1 calc R U P C 2
C79A C 0.7759(4) 0.9473(2) 0.9549(5) 0.121(2) Uani 0.685(9) 1 d D . P C 1
H79A H 0.766932 0.969837 0.983370 0.182 Uiso 0.685(9) 1 calc R U P C 1
H79C H 0.813626 0.955805 0.935968 0.182 Uiso 0.685(9) 1 calc R U P C 1
H79B H 0.799404 0.924222 0.992262 0.182 Uiso 0.685(9) 1 calc R U P C 1
C83 C 1.0127(11) 0.9234(5) 0.7514(14) 0.165(7) Uani 0.363(10) 1 d D U P D 1
C83A C 0.9908(7) 0.9321(3) 0.7364(6) 0.138(3) Uani 0.637(10) 1 d D U P D 2
C84 C 1.024(2) 0.9559(7) 0.812(2) 0.292(17) Uani 0.363(10) 1 d D U P D 1
H84E H 0.969992 0.966700 0.799421 0.438 Uiso 0.363(10) 1 calc R U P D 1
H84D H 1.050321 0.944239 0.867436 0.438 Uiso 0.363(10) 1 calc R U P D 1
H84F H 1.057402 0.977824 0.809902 0.438 Uiso 0.363(10) 1 calc R U P D 1
C84A C 1.0448(4) 0.9415(3) 0.8278(5) 0.130(3) Uani 0.637(10) 1 d D U P D 2
H84B H 1.010069 0.948885 0.851032 0.195 Uiso 0.637(10) 1 calc R U P D 2
H84A H 1.081442 0.964109 0.834716 0.195 Uiso 0.637(10) 1 calc R U P D 2
H84C H 1.077150 0.917471 0.855920 0.195 Uiso 0.637(10) 1 calc R U P D 2
C85 C 0.9724(17) 0.9436(4) 0.6659(13) 0.219(9) Uani 0.363(10) 1 d D U P D 1
H85F H 0.951397 0.922508 0.623697 0.328 Uiso 0.363(10) 1 calc R U P D 1
H85E H 1.013093 0.959983 0.660868 0.328 Uiso 0.363(10) 1 calc R U P D 1
H85D H 0.927317 0.960976 0.659217 0.328 Uiso 0.363(10) 1 calc R U P D 1
C85A C 0.9329(6) 0.96854(17) 0.6929(4) 0.165(4) Uani 0.637(10) 1 d D U P D 2
H85B H 0.965361 0.992283 0.695281 0.247 Uiso 0.637(10) 1 calc R U P D 2
H85A H 0.901479 0.974773 0.720252 0.247 Uiso 0.637(10) 1 calc R U P D 2
H85C H 0.895406 0.961517 0.635705 0.247 Uiso 0.637(10) 1 calc R U P D 2
C86A C 1.0461(8) 0.9262(3) 0.6993(8) 0.172(5) Uani 0.637(10) 1 d D U P D 2
H86B H 1.075558 0.900490 0.718449 0.258 Uiso 0.637(10) 1 calc R U P D 2
H86C H 1.085345 0.948626 0.716111 0.258 Uiso 0.637(10) 1 calc R U P D 2
H86A H 1.012804 0.925796 0.639648 0.258 Uiso 0.637(10) 1 calc R U P D 2
C86 C 1.0959(8) 0.9065(5) 0.7713(16) 0.193(8) Uani 0.363(10) 1 d D U P D 1
H86E H 1.088711 0.885432 0.731621 0.290 Uiso 0.363(10) 1 calc R U P D 1
H86D H 1.129792 0.928422 0.768815 0.290 Uiso 0.363(10) 1 calc R U P D 1
H86F H 1.122711 0.894836 0.826350 0.290 Uiso 0.363(10) 1 calc R U P D 1
C91 C 0.82321(14) 0.56367(6) 0.25552(16) 0.0839(7) Uani 1 1 d D . . . .
C92A C 0.8534(3) 0.55400(9) 0.3477(3) 0.0891(14) Uani 0.654(8) 1 d D . P E 1
H289 H 0.806232 0.551951 0.356242 0.134 Uiso 0.654(8) 1 calc R U P E 1
H290 H 0.889554 0.575778 0.381982 0.134 Uiso 0.654(8) 1 calc R U P E 1
H291 H 0.883299 0.528236 0.362524 0.134 Uiso 0.654(8) 1 calc R U P E 1
C92 C 0.7749(7) 0.5300(2) 0.2752(9) 0.150(6) Uani 0.346(8) 1 d D . P E 2
H92F H 0.723255 0.523884 0.225563 0.225 Uiso 0.346(8) 1 calc R U P E 2
H92D H 0.763627 0.540006 0.317557 0.225 Uiso 0.346(8) 1 calc R U P E 2
H92E H 0.808072 0.505275 0.294438 0.225 Uiso 0.346(8) 1 calc R U P E 2
C93 C 0.9053(6) 0.5660(3) 0.3151(12) 0.167(10) Uani 0.346(8) 1 d D . P E 2
H93D H 0.930271 0.539071 0.323358 0.250 Uiso 0.346(8) 1 calc R U P E 2
H93E H 0.933488 0.584968 0.297376 0.250 Uiso 0.346(8) 1 calc R U P E 2
H93F H 0.909785 0.575544 0.366404 0.250 Uiso 0.346(8) 1 calc R U P E 2
C93A C 0.9022(3) 0.57219(12) 0.2503(4) 0.0899(13) Uani 0.654(8) 1 d D . P E 1
H93B H 0.936082 0.547693 0.265797 0.135 Uiso 0.654(8) 1 calc R U P E 1
H93A H 0.932992 0.594351 0.287615 0.135 Uiso 0.654(8) 1 calc R U P E 1
H93C H 0.886989 0.579869 0.194334 0.135 Uiso 0.654(8) 1 calc R U P E 1
C94 C 0.8089(7) 0.5447(3) 0.1711(6) 0.111(3) Uani 0.346(8) 1 d D . P E 2
H94E H 0.823825 0.564786 0.142281 0.167 Uiso 0.346(8) 1 calc R U P E 2
H94D H 0.751211 0.537396 0.137050 0.167 Uiso 0.346(8) 1 calc R U P E 2
H94F H 0.842860 0.520472 0.182211 0.167 Uiso 0.346(8) 1 calc R U P E 2
C94A C 0.7801(3) 0.52869(12) 0.2046(4) 0.102(2) Uani 0.654(8) 1 d D . P E 1
H94B H 0.816382 0.505048 0.222651 0.153 Uiso 0.654(8) 1 calc R U P E 1
H94C H 0.731680 0.522851 0.209615 0.153 Uiso 0.654(8) 1 calc R U P E 1
H94A H 0.763195 0.534713 0.147505 0.153 Uiso 0.654(8) 1 calc R U P E 1
C97 C 0.38007(16) 0.56917(7) -0.0574(2) 0.1036(10) Uani 1 1 d D . . . .
C98A C 0.4222(4) 0.5588(2) -0.1130(4) 0.125(3) Uani 0.527(7) 1 d D . P F 1
H98A H 0.419534 0.582735 -0.145018 0.188 Uiso 0.527(7) 1 calc R U P F 1
H98B H 0.392901 0.536256 -0.149926 0.188 Uiso 0.527(7) 1 calc R U P F 1
H98C H 0.479430 0.551121 -0.077348 0.188 Uiso 0.527(7) 1 calc R U P F 1
C98 C 0.4330(5) 0.53277(16) -0.0381(5) 0.119(4) Uani 0.473(7) 1 d D . P F 2
H98E H 0.478056 0.538669 -0.048481 0.178 Uiso 0.473(7) 1 calc R U P F 2
H98D H 0.400724 0.510073 -0.072572 0.178 Uiso 0.473(7) 1 calc R U P F 2
H98F H 0.455116 0.525550 0.019500 0.178 Uiso 0.473(7) 1 calc R U P F 2
C100 C 0.3340(7) 0.5809(2) -0.1418(4) 0.121(3) Uani 0.473(7) 1 d D . P F 2
H00F H 0.371328 0.590669 -0.160170 0.182 Uiso 0.473(7) 1 calc R U P F 2
H00E H 0.295672 0.602546 -0.147924 0.182 Uiso 0.473(7) 1 calc R U P F 2
H00D H 0.303475 0.557433 -0.174735 0.182 Uiso 0.473(7) 1 calc R U P F 2
C00A C 0.2912(4) 0.5776(2) -0.1208(6) 0.125(3) Uani 0.527(7) 1 d D . P F 1
H00B H 0.267950 0.553739 -0.155897 0.187 Uiso 0.527(7) 1 calc R U P F 1
H00C H 0.288570 0.600951 -0.154214 0.187 Uiso 0.527(7) 1 calc R U P F 1
H00A H 0.259964 0.583497 -0.093084 0.187 Uiso 0.527(7) 1 calc R U P F 1
C99 C 0.3152(4) 0.55612(18) -0.0284(5) 0.116(3) Uani 0.473(7) 1 d D . P F 2
H99E H 0.344223 0.542691 0.024941 0.174 Uiso 0.473(7) 1 calc R U P F 2
H99D H 0.274788 0.537438 -0.068474 0.174 Uiso 0.473(7) 1 calc R U P F 2
H99F H 0.287408 0.580355 -0.024054 0.174 Uiso 0.473(7) 1 calc R U P F 2
C99A C 0.3883(5) 0.53423(15) -0.0071(5) 0.128(3) Uani 0.527(7) 1 d D . P F 1
H99B H 0.359879 0.539466 0.023704 0.193 Uiso 0.527(7) 1 calc R U P F 1
H99A H 0.446357 0.529230 0.031077 0.193 Uiso 0.527(7) 1 calc R U P F 1
H99C H 0.364397 0.510381 -0.041966 0.193 Uiso 0.527(7) 1 calc R U P F 1

loop_
_atom_site_aniso_label
_atom_site_aniso_U_11
_atom_site_aniso_U_22
_atom_site_aniso_U_33
_atom_site_aniso_U_23
_atom_site_aniso_U_13
_atom_site_aniso_U_12
C1 0.0582(9) 0.0468(9) 0.0713(10) -0.0036(7) 0.0348(8) -0.0050(7)
C2 0.0740(11) 0.0520(10) 0.0738(11) -0.0084(8) 0.0401(9) -0.0083(8)
C3 0.0950(14) 0.0473(10) 0.0884(14) -0.0107(9) 0.0462(12) -0.0139(9)
C4 0.0847(13) 0.0457(9) 0.0884(14) 0.0000(8) 0.0442(11) -0.0112(8)
C5 0.0613(9) 0.0476(9) 0.0736(11) 0.0001(7) 0.0335(8) -0.0071(7)
C6 0.0592(9) 0.0464(9) 0.0688(10) -0.0044(7) 0.0331(8) -0.0065(7)
C7 0.0608(9) 0.0510(9) 0.0742(11) 0.0056(8) 0.0300(8) -0.0048(7)
C8 0.0851(13) 0.0689(12) 0.0782(13) 0.0045(10) 0.0317(11) -0.0261(10)
C9 0.1093(18) 0.0968(17) 0.0770(14) 0.0103(12) 0.0354(13) -0.0390(14)
C10 0.0889(15) 0.0918(16) 0.0672(12) 0.0094(11) 0.0276(11) -0.0263(12)
C11 0.0575(9) 0.0611(11) 0.0693(11) 0.0071(8) 0.0223(8) -0.0068(8)
C12 0.0612(10) 0.0516(9) 0.0688(11) 0.0071(7) 0.0284(8) -0.0037(7)
C13 0.0593(13) 0.0647(15) 0.0625(14) 0.000 0.0210(11) 0.000
C14 0.0577(10) 0.0640(11) 0.0640(10) 0.0032(8) 0.0241(8) -0.0044(8)
C15 0.0559(9) 0.0610(11) 0.0669(10) 0.0083(8) 0.0256(8) -0.0022(7)
C16 0.0521(12) 0.0649(14) 0.0598(13) 0.000 0.0255(11) 0.000
C17 0.0495(12) 0.0602(13) 0.0635(13) 0.000 0.0276(10) 0.000
C18 0.0538(9) 0.0549(10) 0.0729(11) -0.0006(7) 0.0301(8) 0.0040(7)
C19 0.0537(9) 0.0569(11) 0.0756(11) -0.0045(8) 0.0326(8) -0.0014(7)
C20 0.0487(12) 0.0593(14) 0.0826(17) 0.000 0.0327(12) 0.000
C21 0.0520(9) 0.0558(10) 0.0786(12) -0.0063(8) 0.0268(8) 0.0003(7)
C22 0.0575(10) 0.0650(12) 0.0932(14) -0.0114(9) 0.0363(10) -0.0008(8)
C23 0.0747(12) 0.0587(11) 0.1063(17) -0.0183(10) 0.0465(12) -0.0036(9)
C24 0.0690(11) 0.0530(10) 0.0954(15) -0.0147(9) 0.0375(10) -0.0087(8)
C25 0.0642(10) 0.0522(10) 0.0774(12) -0.0081(8) 0.0322(9) -0.0079(8)
C26 0.0670(11) 0.0513(10) 0.0948(14) -0.0129(9) 0.0439(10) -0.0061(8)
C28 0.144(2) 0.0727(15) 0.155(3) -0.0455(16) 0.109(2) -0.0460(15)
C29 0.155(3) 0.0883(18) 0.172(3) -0.0505(19) 0.123(3) -0.0559(18)
C30 0.126(2) 0.0787(15) 0.126(2) -0.0359(14) 0.0899(19) -0.0413(14)
C27 0.0764(12) 0.0560(10) 0.0844(13) -0.0127(9) 0.0424(10) -0.0149(9)
C31 0.0792(12) 0.0612(11) 0.0696(11) -0.0123(8) 0.0392(10) -0.0187(9)
C32 0.0709(10) 0.0508(9) 0.0670(10) -0.0066(7) 0.0331(9) -0.0127(8)
C34 0.0764(16) 0.0644(15) 0.0604(14) 0.000 0.0354(13) 0.000
C35 0.0694(11) 0.0583(11) 0.0643(10) -0.0081(7) 0.0339(9) -0.0118(8)
C36 0.0659(10) 0.0519(10) 0.0622(10) -0.0043(7) 0.0317(8) -0.0110(7)
C37 0.0516(11) 0.0512(12) 0.0597(13) 0.000 0.0255(10) 0.000
C38 0.0499(11) 0.0433(11) 0.0594(13) 0.000 0.0250(10) 0.000
C39 0.0532(8) 0.0402(8) 0.0624(10) 0.0034(6) 0.0249(7) 0.0033(6)
C40 0.0504(8) 0.0397(8) 0.0622(10) -0.0010(6) 0.0229(7) 0.0025(6)
C41 0.0529(11) 0.0400(11) 0.0584(12) 0.000 0.0211(10) 0.000
C42 0.0618(9) 0.0387(8) 0.0599(9) 0.0006(6) 0.0273(8) 0.0037(6)
C43 0.0591(9) 0.0340(7) 0.0689(10) -0.0010(6) 0.0254(8) 0.0053(6)
C44 0.0596(9) 0.0359(7) 0.0655(10) -0.0027(6) 0.0303(8) 0.0007(6)
C45 0.0665(10) 0.0377(8) 0.0747(11) -0.0071(7) 0.0310(9) 0.0015(7)
C46 0.0675(10) 0.0387(8) 0.0786(12) -0.0029(7) 0.0318(9) 0.0077(7)
C47 0.0613(9) 0.0408(8) 0.0668(10) 0.0005(7) 0.0261(8) 0.0069(7)
C48 0.0593(9) 0.0375(8) 0.0683(10) -0.0032(6) 0.0301(8) -0.0010(6)
C49 0.0568(9) 0.0362(7) 0.0761(11) -0.0071(7) 0.0342(8) -0.0047(6)
C50 0.0596(9) 0.0416(8) 0.0761(11) -0.0049(7) 0.0385(8) -0.0047(7)
C51 0.0571(9) 0.0483(9) 0.0912(14) -0.0125(8) 0.0295(9) -0.0049(7)
C52 0.0711(11) 0.0470(10) 0.0949(15) -0.0150(9) 0.0306(11) -0.0049(8)
C53 0.0674(11) 0.0406(8) 0.0931(14) -0.0136(8) 0.0322(10) 0.0004(7)
C54 0.0514(11) 0.0433(11) 0.0788(16) 0.000 0.0357(11) 0.000
C55 0.0535(9) 0.0425(9) 0.0700(10) -0.0043(6) 0.0308(8) -0.0028(6)
C56 0.0519(8) 0.0442(9) 0.0674(10) -0.0036(6) 0.0296(8) -0.0045(6)
C57 0.0480(11) 0.0518(12) 0.0567(12) 0.000 0.0247(9) 0.000
C58 0.0471(11) 0.0488(11) 0.0580(12) 0.000 0.0232(9) 0.000
C59 0.0539(8) 0.0461(9) 0.0645(10) -0.0046(6) 0.0299(8) -0.0022(6)
C60 0.0538(9) 0.0485(9) 0.0626(10) -0.0033(7) 0.0281(7) -0.0055(6)
C61 0.0578(12) 0.0484(12) 0.0604(13) 0.000 0.0314(10) 0.000
C62 0.155(3) 0.0511(12) 0.105(2) -0.0183(12) 0.0560(19) -0.0199(14)
C63 0.113(5) 0.104(5) 0.162(9) -0.080(6) 0.052(5) -0.044(4)
C63A 0.255(15) 0.078(4) 0.115(5) -0.042(4) 0.102(8) -0.050(7)
C64 0.154(7) 0.054(3) 0.112(5) -0.020(3) 0.064(5) 0.009(3)
C64A 0.165(7) 0.047(4) 0.185(8) -0.026(4) 0.105(6) -0.007(4)
C65 0.283(18) 0.055(4) 0.147(7) -0.038(4) 0.117(10) -0.069(7)
C65A 0.122(4) 0.055(2) 0.112(4) -0.026(2) 0.047(3) -0.032(3)
C69 0.192(4) 0.110(3) 0.105(2) 0.006(2) 0.070(3) -0.060(3)
C70 0.153(5) 0.266(11) 0.094(3) 0.033(5) 0.040(3) -0.131(6)
C70A 0.180(15) 0.123(11) 0.133(11) 0.032(9) 0.079(11) -0.068(11)
C71 0.292(11) 0.077(3) 0.142(6) 0.018(3) 0.104(7) -0.032(5)
C71A 0.28(2) 0.160(17) 0.149(15) 0.094(13) 0.051(16) -0.061(16)
C72 0.160(5) 0.129(5) 0.082(3) 0.015(2) 0.058(3) -0.058(4)
C72A 0.41(3) 0.151(13) 0.098(8) -0.009(8) 0.077(14) -0.193(16)
C76 0.117(2) 0.0746(16) 0.192(4) -0.0506(19) 0.094(2) -0.0142(15)
C77 0.27(2) 0.165(15) 0.23(2) -0.089(15) 0.19(2) -0.015(15)
C77A 0.153(7) 0.096(5) 0.286(13) -0.082(6) 0.160(9) -0.037(5)
C78 0.139(12) 0.081(8) 0.37(3) -0.079(13) 0.134(16) 0.022(7)
C78A 0.138(5) 0.056(2) 0.289(10) -0.020(3) 0.127(6) 0.010(3)
C79 0.133(12) 0.066(6) 0.209(18) -0.058(8) 0.097(13) -0.019(7)
C79A 0.136(5) 0.092(4) 0.162(5) -0.063(4) 0.093(4) -0.044(3)
C83 0.181(11) 0.131(11) 0.244(14) -0.115(10) 0.151(10) -0.073(9)
C83A 0.201(7) 0.093(5) 0.195(7) -0.050(5) 0.156(7) -0.074(5)
C84 0.36(3) 0.114(15) 0.38(3) -0.066(17) 0.16(2) -0.088(16)
C84A 0.132(4) 0.099(5) 0.198(6) -0.076(4) 0.111(5) -0.076(4)
C85 0.35(2) 0.055(6) 0.267(19) 0.018(9) 0.167(19) -0.002(10)
C85A 0.280(10) 0.077(4) 0.169(6) -0.030(3) 0.135(6) -0.095(5)
C86A 0.251(11) 0.118(6) 0.255(11) -0.078(7) 0.208(10) -0.111(7)
C86 0.137(10) 0.167(13) 0.29(2) -0.054(14) 0.120(13) -0.086(10)
C91 0.0795(13) 0.0449(10) 0.1098(17) -0.0024(10) 0.0334(12) 0.0164(9)
C92A 0.080(2) 0.0434(16) 0.121(3) 0.0228(16) 0.032(2) 0.0154(15)
C92 0.152(9) 0.057(5) 0.154(11) 0.020(5) 0.008(8) 0.024(5)
C93 0.093(7) 0.082(6) 0.222(18) -0.040(9) -0.001(10) 0.042(6)
C93A 0.073(2) 0.067(2) 0.121(4) -0.008(2) 0.042(2) 0.0265(17)
C94 0.114(7) 0.066(5) 0.144(8) -0.022(5) 0.055(6) 0.026(5)
C94A 0.079(2) 0.0434(19) 0.139(5) -0.020(2) 0.020(3) 0.0187(17)
C97 0.0776(14) 0.0609(13) 0.134(2) -0.0364(14) 0.0229(14) -0.0039(11)
C98A 0.110(4) 0.119(5) 0.117(5) -0.072(4) 0.033(4) -0.011(4)
C98 0.105(5) 0.051(3) 0.136(6) -0.044(3) 0.010(4) -0.003(3)
C100 0.132(7) 0.091(4) 0.084(4) -0.033(3) 0.010(4) 0.014(5)
C00A 0.085(4) 0.085(4) 0.158(7) -0.062(4) 0.026(4) -0.013(3)
C99 0.111(5) 0.062(3) 0.154(6) -0.038(3) 0.050(4) -0.037(3)
C99A 0.114(5) 0.048(3) 0.210(8) -0.025(3) 0.070(5) -0.023(3)

loop_
_atom_type_symbol
_atom_type_description
_atom_type_scat_dispersion_real
_atom_type_scat_dispersion_imag
_atom_type_scat_source
C C 0.0051 0.0024 'International Tables Vol C Tables 4.2.6.8 and 6.1.1.4'
H H 0.0000 0.0000 'International Tables Vol C Tables 4.2.6.8 and 6.1.1.4'

loop_
_geom_angle_atom_site_label_1
_geom_angle_atom_site_label_2
_geom_angle_atom_site_label_3
_geom_angle
_geom_angle_site_symmetry_1
_geom_angle_site_symmetry_3
C6 C1 C2 118.77(16) . .
C6 C1 C60 117.67(15) . .
C2 C1 C60 123.33(17) . .
C1 C2 C3 120.92(19) . .
C1 C2 H2 119.5 . .
C3 C2 H2 119.5 . .
C4 C3 C2 118.65(17) . .
C4 C3 C62 121.16(19) . .
C2 C3 C62 120.2(2) . .
C3 C4 C5 122.26(17) . .
C3 C4 H4 118.9 . .
C5 C4 H4 118.9 . .
C6 C5 C4 117.29(18) . .
C6 C5 C7 119.26(15) . .
C4 C5 C7 123.41(16) . .
C1 C6 C5 121.92(16) . .
C1 C6 H6 119.0 . .
C5 C6 H6 119.0 . .
C12 C7 C8 117.83(19) . .
C12 C7 C5 119.60(16) . .
C8 C7 C5 122.57(17) . .
C9 C8 C7 121.8(2) . .
C9 C8 H8 119.1 . .
C7 C8 H8 119.1 . .
C10 C9 C8 118.3(2) . .
C10 C9 C69 122.7(2) . .
C8 C9 C69 118.9(2) . .
C9 C10 C11 121.4(2) . .
C9 C10 H10 119.3 . .
C11 C10 H10 119.3 . .
C12 C11 C10 118.46(18) . .
C12 C11 C14 118.03(16) . .
C10 C11 C14 123.49(19) . .
C11 C12 C7 122.16(17) . .
C11 C12 H12 118.9 . .
C7 C12 H12 118.9 . .
C14 C13 C14 121.4(2) . 4_575
C14 C13 H13 119.3 . .
C14 C13 H13 119.3 4_575 .
C13 C14 C15 118.54(18) . .
C13 C14 C11 117.82(18) . .
C15 C14 C11 123.52(17) . .
C14 C15 C16 121.57(18) . .
C14 C15 H15 119.2 . .
C16 C15 H15 119.2 . .
C15 C16 C15 118.0(2) 4_575 .
C15 C16 C17 120.74(12) 4_575 .
C15 C16 C17 120.74(11) . .
C18 C17 C18 118.0(2) . 4_575
C18 C17 C16 120.63(11) . .
C18 C17 C16 120.63(11) 4_575 .
C19 C18 C17 121.58(16) . .
C19 C18 H18 119.2 . .
C17 C18 H18 119.2 . .
C20 C19 C18 118.78(17) . .
C20 C19 C21 119.90(17) . .
C18 C19 C21 120.66(16) . .
C19 C20 C19 121.2(2) 4_575 .
C19 C20 H20 119.4 4_575 .
C19 C20 H20 119.4 . .
C22 C21 C26 118.64(17) . .
C22 C21 C19 123.90(18) . .
C26 C21 C19 117.41(16) . .
C21 C22 C23 120.63(19) . .
C21 C22 H22 119.7 . .
C23 C22 H22 119.7 . .
C24 C23 C22 118.77(18) . .
C24 C23 C76 120.4(2) . .
C22 C23 C76 120.8(2) . .
C25 C24 C23 122.21(19) . .
C25 C24 H24 118.9 . .
C23 C24 H24 118.9 . .
C24 C25 C26 116.89(19) . .
C24 C25 C27 123.33(17) . .
C26 C25 C27 119.76(17) . .
C21 C26 C25 122.71(17) . .
C21 C26 H26 118.6 . .
C25 C26 H26 118.6 . .
C27 C28 C29 122.2(2) . .
C27 C28 H171 118.9 . .
C29 C28 H171 118.9 . .
C30 C29 C28 118.5(2) . .
C30 C29 C83 116.8(7) . .
C28 C29 C83 123.7(8) . .
C30 C29 C83A 124.8(4) . .
C28 C29 C83A 116.4(4) . .
C31 C30 C29 121.1(2) . .
C31 C30 H30 119.4 . .
C29 C30 H30 119.4 . .
C28 C27 C32 116.3(2) . .
C28 C27 C25 123.39(19) . .
C32 C27 C25 120.29(16) . .
C32 C31 C30 118.20(18) . .
C32 C31 C35 118.59(16) . .
C30 C31 C35 123.15(19) . .
C31 C32 C27 123.63(17) . .
C31 C32 H32 118.2 . .
C27 C32 H32 118.2 . .
C35 C34 C35 122.3(2) 4_575 .
C35 C34 H34 118.9 4_575 .
C35 C34 H34 118.9 . .
C34 C35 C36 118.29(17) . .
C34 C35 C31 119.57(18) . .
C36 C35 C31 121.81(16) . .
C37 C36 C35 121.60(17) . .
C37 C36 H36 119.2 . .
C35 C36 H36 119.2 . .
C36 C37 C36 117.7(2) 4_575 .
C36 C37 C38 120.88(11) 4_575 .
C36 C37 C38 120.88(11) . .
C39 C38 C39 117.3(2) 4_575 .
C39 C38 C37 120.94(11) 4_575 .
C39 C38 C37 120.94(11) . .
C40 C39 C38 121.86(15) . .
C40 C39 H39 119.1 . .
C38 C39 H39 119.1 . .
C39 C40 C41 119.01(15) . .
C39 C40 C42 119.99(14) . .
C41 C40 C42 120.26(16) . .
C40 C41 C40 121.0(2) 4_575 .
C40 C41 H41 119.5 4_575 .
C40 C41 H41 119.5 . .
C47 C42 C43 118.68(15) . .
C47 C42 C40 123.30(16) . .
C43 C42 C40 117.82(14) . .
C42 C43 C44 122.29(14) . .
C42 C43 H43 118.9 . .
C44 C43 H43 118.9 . .
C43 C44 C45 117.37(16) . .
C43 C44 C48 119.64(14) . .
C45 C44 C48 122.92(14) . .
C44 C45 C46 121.85(15) . .
C44 C45 H45 119.1 . .
C46 C45 H45 119.1 . .
C47 C46 C45 118.43(15) . .
C47 C46 C91 120.16(18) . .
C45 C46 C91 121.34(16) . .
C42 C47 C46 121.20(17) . .
C42 C47 H47 119.4 . .
C46 C47 H47 119.4 . .
C53 C48 C49 117.17(16) . .
C53 C48 C44 123.15(15) . .
C49 C48 C44 119.66(14) . .
C50 C49 C48 122.75(15) . .
C50 C49 H49 118.6 . .
C48 C49 H49 118.6 . .
C49 C50 C51 118.45(15) . .
C49 C50 C55 118.26(14) . .
C51 C50 C55 123.29(16) . .
C50 C51 C52 120.94(18) . .
C50 C51 H272 119.5 . .
C52 C51 H272 119.5 . .
C53 C52 C51 118.46(17) . .
C53 C52 C97 121.34(18) . .
C51 C52 C97 120.20(19) . .
C48 C53 C52 122.17(17) . .
C48 C53 H53 118.9 . .
C52 C53 H53 118.9 . .
C55 C54 C55 121.5(2) 4_575 .
C55 C54 H54 119.2 4_575 .
C55 C54 H54 119.2 . .
C54 C55 C56 118.70(15) . .
C54 C55 C50 119.17(16) . .
C56 C55 C50 121.94(14) . .
C55 C56 C57 121.70(15) . .
C55 C56 H56 119.1 . .
C57 C56 H56 119.1 . .
C56 C57 C56 117.4(2) 4_575 .
C56 C57 C58 120.93(11) 4_575 .
C56 C57 C58 120.93(11) . .
C59 C58 C59 117.2(2) . 4_575
C59 C58 C57 121.05(10) . .
C59 C58 C57 121.04(10) 4_575 .
C60 C59 C58 121.93(15) . .
C60 C59 H59 119.0 . .
C58 C59 H59 119.0 . .
C59 C60 C61 119.18(15) . .
C59 C60 C1 119.49(14) . .
C61 C60 C1 120.51(17) . .
C60 C61 C60 120.4(2) . 4_575
C60 C61 H61 119.8 . .
C60 C61 H61 119.8 4_575 .
C63A C62 C64A 119.4(7) . .
C65 C62 C63 120.3(7) . .
C63A C62 C3 115.3(3) . .
C65 C62 C3 116.0(4) . .
C64A C62 C3 109.7(4) . .
C63 C62 C3 111.5(4) . .
C63A C62 C65A 102.6(6) . .
C64A C62 C65A 103.5(4) . .
C3 C62 C65A 104.1(3) . .
C65 C62 C64 99.8(7) . .
C63 C62 C64 101.1(6) . .
C3 C62 C64 104.6(3) . .
C62 C63 H63F 109.5 . .
C62 C63 H63E 109.5 . .
H63F C63 H63E 109.5 . .
C62 C63 H63D 109.5 . .
H63F C63 H63D 109.5 . .
H63E C63 H63D 109.5 . .
C62 C63A H63A 109.5 . .
C62 C63A H63C 109.5 . .
H63A C63A H63C 109.5 . .
C62 C63A H63B 109.5 . .
H63A C63A H63B 109.5 . .
H63C C63A H63B 109.5 . .
C62 C64 H64F 109.5 . .
C62 C64 H64E 109.5 . .
H64F C64 H64E 109.5 . .
C62 C64 H64D 109.5 . .
H64F C64 H64D 109.5 . .
H64E C64 H64D 109.5 . .
C62 C64A H69B 109.5 . .
C62 C64A H64C 109.5 . .
H69B C64A H64C 109.5 . .
C62 C64A H64A 109.5 . .
H69B C64A H64A 109.5 . .
H64C C64A H64A 109.5 . .
C62 C65 H65D 109.5 . .
C62 C65 H65F 109.5 . .
H65D C65 H65F 109.5 . .
C62 C65 H65E 109.5 . .
H65D C65 H65E 109.5 . .
H65F C65 H65E 109.5 . .
C62 C65A H65C 109.5 . .
C62 C65A H65A 109.5 . .
H65C C65A H65A 109.5 . .
C62 C65A H65B 109.5 . .
H65C C65A H65B 109.5 . .
H65A C65A H65B 109.5 . .
C70A C69 C71A 119.7(13) . .
C70 C69 C72 107.5(5) . .
C70A C69 C72A 102.3(11) . .
C71A C69 C72A 125.5(15) . .
C70 C69 C71 101.8(6) . .
C72 C69 C71 114.9(5) . .
C70A C69 C9 111.9(5) . .
C71A C69 C9 108.5(7) . .
C70 C69 C9 109.2(4) . .
C72 C69 C9 112.0(3) . .
C72A C69 C9 83.3(5) . .
C71 C69 C9 110.8(4) . .
C69 C70 H70E 109.5 . .
C69 C70 H70D 109.5 . .
H70E C70 H70D 109.5 . .
C69 C70 H70F 109.5 . .
H70E C70 H70F 109.5 . .
H70D C70 H70F 109.5 . .
C69 C70A H70B 109.5 . .
C69 C70A H70C 109.5 . .
H70B C70A H70C 109.5 . .
C69 C70A H70A 109.5 . .
H70B C70A H70A 109.5 . .
H70C C70A H70A 109.5 . .
C69 C71 H71E 109.5 . .
C69 C71 H71D 109.5 . .
H71E C71 H71D 109.5 . .
C69 C71 H71F 109.5 . .
H71E C71 H71F 109.5 . .
H71D C71 H71F 109.5 . .
C69 C71A H71A 109.5 . .
C69 C71A H71B 109.5 . .
H71A C71A H71B 109.5 . .
C69 C71A H71C 109.5 . .
H71A C71A H71C 109.5 . .
H71B C71A H71C 109.5 . .
C69 C72 H72E 109.5 . .
C69 C72 H72F 109.5 . .
H72E C72 H72F 109.5 . .
C69 C72 H72D 109.5 . .
H72E C72 H72D 109.5 . .
H72F C72 H72D 109.5 . .
C69 C72A H72A 109.5 . .
C69 C72A H72C 109.5 . .
H72A C72A H72C 109.5 . .
C69 C72A H72B 109.5 . .
H72A C72A H72B 109.5 . .
H72C C72A H72B 109.5 . .
C79 C76 C23 118.0(6) . .
C77A C76 C23 114.6(3) . .
C77A C76 C78A 113.4(5) . .
C23 C76 C78A 107.9(3) . .
C77A C76 C79A 106.9(6) . .
C23 C76 C79A 108.0(3) . .
C78A C76 C79A 105.5(5) . .
C79 C76 C77 114.1(12) . .
C23 C76 C77 103.9(6) . .
C79 C76 C78 119.2(10) . .
C23 C76 C78 104.5(5) . .
C77 C76 C78 93.5(12) . .
C76 C77 H77D 109.5 . .
C76 C77 H77E 109.5 . .
H77D C77 H77E 109.5 . .
C76 C77 H77F 109.5 . .
H77D C77 H77F 109.5 . .
H77E C77 H77F 109.5 . .
C76 C77A H77C 109.5 . .
C76 C77A H77A 109.5 . .
H77C C77A H77A 109.5 . .
C76 C77A H77B 109.5 . .
H77C C77A H77B 109.5 . .
H77A C77A H77B 109.5 . .
C76 C78 H78D 109.5 . .
C76 C78 H78F 109.5 . .
H78D C78 H78F 109.5 . .
C76 C78 H78E 109.5 . .
H78D C78 H78E 109.5 . .
H78F C78 H78E 109.5 . .
C76 C78A H78B 109.5 . .
C76 C78A H78C 109.5 . .
H78B C78A H78C 109.5 . .
C76 C78A H78A 109.5 . .
H78B C78A H78A 109.5 . .
H78C C78A H78A 109.5 . .
C76 C79 H79E 109.5 . .
C76 C79 H79D 109.5 . .
H79E C79 H79D 109.5 . .
C76 C79 H79F 109.5 . .
H79E C79 H79F 109.5 . .
H79D C79 H79F 109.5 . .
C76 C79A H79A 109.5 . .
C76 C79A H79C 109.5 . .
H79A C79A H79C 109.5 . .
C76 C79A H79B 109.5 . .
H79A C79A H79B 109.5 . .
H79C C79A H79B 109.5 . .
C84 C83 C86 109.6(17) . .
C84 C83 C85 107.4(18) . .
C86 C83 C85 109.2(17) . .
C84 C83 C29 117.3(16) . .
C86 C83 C29 116.9(12) . .
C85 C83 C29 94.8(13) . .
C86A C83A C84A 108.4(9) . .
C86A C83A C85A 108.5(8) . .
C84A C83A C85A 109.8(7) . .
C86A C83A C29 110.0(7) . .
C84A C83A C29 107.8(6) . .
C85A C83A C29 112.3(7) . .
C83 C84 H84E 109.5 . .
C83 C84 H84D 109.5 . .
H84E C84 H84D 109.5 . .
C83 C84 H84F 109.5 . .
H84E C84 H84F 109.5 . .
H84D C84 H84F 109.5 . .
C83A C84A H84B 109.5 . .
C83A C84A H84A 109.5 . .
H84B C84A H84A 109.5 . .
C83A C84A H84C 109.5 . .
H84B C84A H84C 109.5 . .
H84A C84A H84C 109.5 . .
C83 C85 H85F 109.5 . .
C83 C85 H85E 109.5 . .
H85F C85 H85E 109.5 . .
C83 C85 H85D 109.5 . .
H85F C85 H85D 109.5 . .
H85E C85 H85D 109.5 . .
C83A C85A H85B 109.5 . .
C83A C85A H85A 109.5 . .
H85B C85A H85A 109.5 . .
C83A C85A H85C 109.5 . .
H85B C85A H85C 109.5 . .
H85A C85A H85C 109.5 . .
C83A C86A H86B 109.5 . .
C83A C86A H86C 109.5 . .
H86B C86A H86C 109.5 . .
C83A C86A H86A 109.5 . .
H86B C86A H86A 109.5 . .
H86C C86A H86A 109.5 . .
C83 C86 H86E 109.5 . .
C83 C86 H86D 109.5 . .
H86E C86 H86D 109.5 . .
C83 C86 H86F 109.5 . .
H86E C86 H86F 109.5 . .
H86D C86 H86F 109.5 . .
C93 C91 C46 118.0(4) . .
C94A C91 C46 114.4(2) . .
C94A C91 C93A 109.8(4) . .
C46 C91 C93A 108.4(2) . .
C94A C91 C92A 110.2(4) . .
C46 C91 C92A 108.1(2) . .
C93A C91 C92A 105.7(3) . .
C93 C91 C92 112.7(10) . .
C46 C91 C92 107.4(4) . .
C93 C91 C94 113.4(9) . .
C46 C91 C94 106.1(4) . .
C92 C91 C94 97.1(8) . .
C91 C92A H289 109.5 . .
C91 C92A H290 109.5 . .
H289 C92A H290 109.5 . .
C91 C92A H291 109.5 . .
H289 C92A H291 109.5 . .
H290 C92A H291 109.5 . .
C91 C92 H92F 109.5 . .
C91 C92 H92D 109.5 . .
H92F C92 H92D 109.5 . .
C91 C92 H92E 109.5 . .
H92F C92 H92E 109.5 . .
H92D C92 H92E 109.5 . .
C91 C93 H93D 109.5 . .
C91 C93 H93E 109.5 . .
H93D C93 H93E 109.5 . .
C91 C93 H93F 109.5 . .
H93D C93 H93F 109.5 . .
H93E C93 H93F 109.5 . .
C91 C93A H93B 109.5 . .
C91 C93A H93A 109.5 . .
H93B C93A H93A 109.5 . .
C91 C93A H93C 109.5 . .
H93B C93A H93C 109.5 . .
H93A C93A H93C 109.5 . .
C91 C94 H94E 109.5 . .
C91 C94 H94D 109.5 . .
H94E C94 H94D 109.5 . .
C91 C94 H94F 109.5 . .
H94E C94 H94F 109.5 . .
H94D C94 H94F 109.5 . .
C91 C94A H94B 109.5 . .
C91 C94A H94C 109.5 . .
H94B C94A H94C 109.5 . .
C91 C94A H94A 109.5 . .
H94B C94A H94A 109.5 . .
H94C C94A H94A 109.5 . .
C100 C97 C98 116.9(6) . .
C99A C97 C00A 112.2(5) . .
C100 C97 C52 110.0(4) . .
C99A C97 C52 111.1(4) . .
C98 C97 C52 112.9(3) . .
C00A C97 C52 114.0(3) . .
C100 C97 C99 107.5(6) . .
C98 C97 C99 103.2(6) . .
C52 C97 C99 105.2(3) . .
C99A C97 C98A 108.9(5) . .
C00A C97 C98A 103.2(5) . .
C52 C97 C98A 106.9(3) . .
C97 C98A H98A 109.5 . .
C97 C98A H98B 109.5 . .
H98A C98A H98B 109.5 . .
C97 C98A H98C 109.5 . .
H98A C98A H98C 109.5 . .
H98B C98A H98C 109.5 . .
C97 C98 H98E 109.5 . .
C97 C98 H98D 109.5 . .
H98E C98 H98D 109.5 . .
C97 C98 H98F 109.5 . .
H98E C98 H98F 109.5 . .
H98D C98 H98F 109.5 . .
C97 C100 H00F 109.5 . .
C97 C100 H00E 109.5 . .
H00F C100 H00E 109.5 . .
C97 C100 H00D 109.5 . .
H00F C100 H00D 109.5 . .
H00E C100 H00D 109.5 . .
C97 C00A H00B 109.5 . .
C97 C00A H00C 109.5 . .
H00B C00A H00C 109.5 . .
C97 C00A H00A 109.5 . .
H00B C00A H00A 109.5 . .
H00C C00A H00A 109.5 . .
C97 C99 H99E 109.5 . .
C97 C99 H99D 109.5 . .
H99E C99 H99D 109.5 . .
C97 C99 H99F 109.5 . .
H99E C99 H99F 109.5 . .
H99D C99 H99F 109.5 . .
C97 C99A H99B 109.5 . .
C97 C99A H99A 109.5 . .
H99B C99A H99A 109.5 . .
C97 C99A H99C 109.5 . .
H99B C99A H99C 109.5 . .
H99A C99A H99C 109.5 . .

loop_
_geom_bond_atom_site_label_1
_geom_bond_atom_site_label_2
_geom_bond_distance
_geom_bond_site_symmetry_2
C1 C6 1.388(3) .
C1 C2 1.391(2) .
C1 C60 1.486(2) .
C2 C3 1.393(3) .
C2 H2 0.9500 .
C3 C4 1.379(3) .
C3 C62 1.540(3) .
C4 C5 1.400(3) .
C4 H4 0.9500 .
C5 C6 1.391(2) .
C5 C7 1.488(3) .
C6 H6 0.9500 .
C7 C12 1.392(3) .
C7 C8 1.393(3) .
C8 C9 1.392(4) .
C8 H8 0.9500 .
C9 C10 1.391(3) .
C9 C69 1.565(4) .
C10 C11 1.395(3) .
C10 H10 0.9500 .
C11 C12 1.377(3) .
C11 C14 1.497(3) .
C12 H12 0.9500 .
C13 C14 1.388(2) .
C13 C14 1.388(2) 4_575
C13 H13 0.9500 .
C14 C15 1.388(3) .
C15 C16 1.393(2) .
C15 H15 0.9500 .
C16 C17 1.506(3) .
C17 C18 1.396(2) .
C17 C18 1.396(2) 4_575
C18 C19 1.394(3) .
C18 H18 0.9500 .
C19 C20 1.390(2) .
C19 C21 1.483(3) .
C20 H20 0.9500 .
C21 C22 1.384(3) .
C21 C26 1.385(3) .
C22 C23 1.393(3) .
C22 H22 0.9500 .
C23 C24 1.390(3) .
C23 C76 1.550(3) .
C24 C25 1.388(3) .
C24 H24 0.9500 .
C25 C26 1.390(3) .
C25 C27 1.491(3) .
C26 H26 0.9500 .
C28 C27 1.385(3) .
C28 C29 1.402(4) .
C28 H171 0.9500 .
C29 C30 1.385(4) .
C29 C83 1.549(15) .
C29 C83A 1.557(7) .
C30 C31 1.381(3) .
C30 H30 0.9500 .
C27 C32 1.388(3) .
C31 C32 1.379(3) .
C31 C35 1.490(3) .
C32 H32 0.9500 .
C34 C35 1.378(2) 4_575
C34 C35 1.378(2) .
C34 H34 0.9500 .
C35 C36 1.396(3) .
C36 C37 1.395(2) .
C36 H36 0.9500 .
C37 C38 1.495(3) .
C38 C39 1.402(2) 4_575
C38 C39 1.402(2) .
C39 C40 1.389(3) .
C39 H39 0.9500 .
C40 C41 1.390(2) .
C40 C42 1.485(2) .
C41 H41 0.9500 .
C42 C47 1.386(2) .
C42 C43 1.388(3) .
C43 C44 1.390(2) .
C43 H43 0.9500 .
C44 C45 1.396(2) .
C44 C48 1.496(3) .
C45 C46 1.398(3) .
C45 H45 0.9500 .
C46 C47 1.390(2) .
C46 C91 1.541(2) .
C47 H47 0.9500 .
C48 C53 1.390(2) .
C48 C49 1.390(2) .
C49 C50 1.385(3) .
C49 H49 0.9500 .
C50 C51 1.388(2) .
C50 C55 1.486(2) .
C51 C52 1.399(3) .
C51 H272 0.9500 .
C52 C53 1.392(3) .
C52 C97 1.541(3) .
C53 H53 0.9500 .
C54 C55 1.3865(19) 4_575
C54 C55 1.3867(19) .
C54 H54 0.9500 .
C55 C56 1.390(2) .
C56 C57 1.401(2) .
C56 H56 0.9500 .
C57 C58 1.487(3) .
C58 C59 1.397(2) .
C58 C59 1.397(2) 4_575
C59 C60 1.391(2) .
C59 H59 0.9500 .
C60 C61 1.391(2) .
C61 H61 0.9500 .
C62 C63A 1.430(7) .
C62 C65 1.477(9) .
C62 C64A 1.486(9) .
C62 C63 1.491(9) .
C62 C65A 1.672(7) .
C62 C64 1.690(8) .
C63 H63F 0.9800 .
C63 H63E 0.9800 .
C63 H63D 0.9800 .
C63A H63A 0.9800 .
C63A H63C 0.9800 .
C63A H63B 0.9800 .
C64 H64F 0.9800 .
C64 H64E 0.9800 .
C64 H64D 0.9800 .
C64A H69B 0.9800 .
C64A H64C 0.9800 .
C64A H64A 0.9800 .
C65 H65D 0.9800 .
C65 H65F 0.9800 .
C65 H65E 0.9800 .
C65A H65C 0.9800 .
C65A H65A 0.9800 .
C65A H65B 0.9800 .
C69 C70A 1.446(12) .
C69 C71A 1.472(14) .
C69 C70 1.476(8) .
C69 C72 1.485(6) .
C69 C72A 1.552(16) .
C69 C71 1.563(9) .
C70 H70E 0.9800 .
C70 H70D 0.9800 .
C70 H70F 0.9800 .
C70A H70B 0.9800 .
C70A H70C 0.9800 .
C70A H70A 0.9800 .
C71 H71E 0.9800 .
C71 H71D 0.9800 .
C71 H71F 0.9800 .
C71A H71A 0.9800 .
C71A H71B 0.9800 .
C71A H71C 0.9800 .
C72 H72E 0.9800 .
C72 H72F 0.9800 .
C72 H72D 0.9800 .
C72A H72A 0.9800 .
C72A H72C 0.9800 .
C72A H72B 0.9800 .
C76 C79 1.322(10) .
C76 C77A 1.480(7) .
C76 C78A 1.557(8) .
C76 C79A 1.570(7) .
C76 C77 1.597(14) .
C76 C78 1.611(13) .
C77 H77D 0.9800 .
C77 H77E 0.9800 .
C77 H77F 0.9800 .
C77A H77C 0.9800 .
C77A H77A 0.9800 .
C77A H77B 0.9800 .
C78 H78D 0.9800 .
C78 H78F 0.9800 .
C78 H78E 0.9800 .
C78A H78B 0.9800 .
C78A H78C 0.9800 .
C78A H78A 0.9800 .
C79 H79E 0.9800 .
C79 H79D 0.9800 .
C79 H79F 0.9800 .
C79A H79A 0.9800 .
C79A H79C 0.9800 .
C79A H79B 0.9800 .
C83 C84 1.509(17) .
C83 C86 1.524(17) .
C83 C85 1.549(17) .
C83A C86A 1.525(10) .
C83A C84A 1.538(11) .
C83A C85A 1.554(12) .
C84 H84E 0.9800 .
C84 H84D 0.9800 .
C84 H84F 0.9800 .
C84A H84B 0.9800 .
C84A H84A 0.9800 .
C84A H84C 0.9800 .
C85 H85F 0.9800 .
C85 H85E 0.9800 .
C85 H85D 0.9800 .
C85A H85B 0.9800 .
C85A H85A 0.9800 .
C85A H85C 0.9800 .
C86A H86B 0.9800 .
C86A H86C 0.9800 .
C86A H86A 0.9800 .
C86 H86E 0.9800 .
C86 H86D 0.9800 .
C86 H86F 0.9800 .
C91 C93 1.392(9) .
C91 C94A 1.463(4) .
C91 C93A 1.563(5) .
C91 C92A 1.570(5) .
C91 C92 1.591(11) .
C91 C94 1.603(9) .
C92A H289 0.9800 .
C92A H290 0.9800 .
C92A H291 0.9800 .
C92 H92F 0.9800 .
C92 H92D 0.9800 .
C92 H92E 0.9800 .
C93 H93D 0.9800 .
C93 H93E 0.9800 .
C93 H93F 0.9800 .
C93A H93B 0.9800 .
C93A H93A 0.9800 .
C93A H93C 0.9800 .
C94 H94E 0.9800 .
C94 H94D 0.9800 .
C94 H94F 0.9800 .
C94A H94B 0.9800 .
C94A H94C 0.9800 .
C94A H94A 0.9800 .
C97 C100 1.437(8) .
C97 C99A 1.450(7) .
C97 C98 1.485(6) .
C97 C00A 1.526(7) .
C97 C99 1.624(8) .
C97 C98A 1.633(7) .
C98A H98A 0.9800 .
C98A H98B 0.9800 .
C98A H98C 0.9800 .
C98 H98E 0.9800 .
C98 H98D 0.9800 .
C98 H98F 0.9800 .
C100 H00F 0.9800 .
C100 H00E 0.9800 .
C100 H00D 0.9800 .
C00A H00B 0.9800 .
C00A H00C 0.9800 .
C00A H00A 0.9800 .
C99 H99E 0.9800 .
C99 H99D 0.9800 .
C99 H99F 0.9800 .
C99A H99B 0.9800 .
C99A H99A 0.9800 .
C99A H99C 0.9800 .

loop_
_geom_torsion_atom_site_label_1
_geom_torsion_atom_site_label_2
_geom_torsion_atom_site_label_3
_geom_torsion_atom_site_label_4
_geom_torsion
_geom_torsion_site_symmetry_1
_geom_torsion_site_symmetry_4
C6 C1 C2 C3 -0.6(3) . .
C60 C1 C2 C3 173.73(19) . .
C1 C2 C3 C4 -2.4(3) . .
C1 C2 C3 C62 177.7(2) . .
C2 C3 C4 C5 1.9(3) . .
C62 C3 C4 C5 -178.2(2) . .
C3 C4 C5 C6 1.6(3) . .
C3 C4 C5 C7 -175.9(2) . .
C2 C1 C6 C5 4.3(3) . .
C60 C1 C6 C5 -170.32(16) . .
C4 C5 C6 C1 -4.8(3) . .
C7 C5 C6 C1 172.82(16) . .
C6 C5 C7 C12 -20.2(3) . .
C4 C5 C7 C12 157.27(19) . .
C6 C5 C7 C8 159.7(2) . .
C4 C5 C7 C8 -22.8(3) . .
C12 C7 C8 C9 -1.3(4) . .
C5 C7 C8 C9 178.8(2) . .
C7 C8 C9 C10 2.5(4) . .
C7 C8 C9 C69 -174.6(3) . .
C8 C9 C10 C11 -0.4(4) . .
C69 C9 C10 C11 176.7(3) . .
C9 C10 C11 C12 -2.9(4) . .
C9 C10 C11 C14 175.2(3) . .
C10 C11 C12 C7 4.2(3) . .
C14 C11 C12 C7 -173.96(18) . .
C8 C7 C12 C11 -2.2(3) . .
C5 C7 C12 C11 177.75(18) . .
C14 C13 C14 C15 -3.6(4) 4_575 .
C14 C13 C14 C11 -179.86(17) 4_575 .
C12 C11 C14 C13 48.9(3) . .
C10 C11 C14 C13 -129.2(3) . .
C12 C11 C14 C15 -127.1(2) . .
C10 C11 C14 C15 54.7(3) . .
C13 C14 C15 C16 -1.4(3) . .
C11 C14 C15 C16 174.6(2) . .
C14 C15 C16 C15 6.1(4) . 4_575
C14 C15 C16 C17 -165.3(2) . .
C15 C16 C17 C18 -0.6(4) 4_575 .
C15 C16 C17 C18 170.6(2) . .
C15 C16 C17 C18 -170.5(2) 4_575 4_575
C15 C16 C17 C18 0.6(4) . 4_575
C18 C17 C18 C19 2.8(4) 4_575 .
C16 C17 C18 C19 -167.4(2) . .
C17 C18 C19 C20 -1.7(3) . .
C17 C18 C19 C21 169.1(2) . .
C18 C19 C20 C19 0.5(4) . 4_575
C21 C19 C20 C19 -170.29(17) . 4_575
C20 C19 C21 C22 -136.1(2) . .
C18 C19 C21 C22 53.3(3) . .
C20 C19 C21 C26 46.3(3) . .
C18 C19 C21 C26 -124.3(2) . .
C26 C21 C22 C23 0.0(3) . .
C19 C21 C22 C23 -177.5(2) . .
C21 C22 C23 C24 2.5(4) . .
C21 C22 C23 C76 -178.1(3) . .
C22 C23 C24 C25 -1.7(4) . .
C76 C23 C24 C25 178.8(3) . .
C23 C24 C25 C26 -1.4(3) . .
C23 C24 C25 C27 177.2(2) . .
C22 C21 C26 C25 -3.4(3) . .
C19 C21 C26 C25 174.3(2) . .
C24 C25 C26 C21 4.0(3) . .
C27 C25 C26 C21 -174.6(2) . .
C27 C28 C29 C30 0.2(6) . .
C27 C28 C29 C83 -167.9(11) . .
C27 C28 C29 C83A 174.0(6) . .
C28 C29 C30 C31 -1.7(6) . .
C83 C29 C30 C31 167.2(10) . .
C83A C29 C30 C31 -175.0(6) . .
C29 C28 C27 C32 1.7(5) . .
C29 C28 C27 C25 -179.5(3) . .
C24 C25 C27 C28 9.5(4) . .
C26 C25 C27 C28 -171.9(3) . .
C24 C25 C27 C32 -171.7(2) . .
C26 C25 C27 C32 6.9(3) . .
C29 C30 C31 C32 1.3(5) . .
C29 C30 C31 C35 -175.8(3) . .
C30 C31 C32 C27 0.7(4) . .
C35 C31 C32 C27 177.9(2) . .
C28 C27 C32 C31 -2.1(4) . .
C25 C27 C32 C31 179.0(2) . .
C35 C34 C35 C36 2.7(4) 4_575 .
C35 C34 C35 C31 176.18(17) 4_575 .
C32 C31 C35 C34 -43.5(3) . .
C30 C31 C35 C34 133.6(3) . .
C32 C31 C35 C36 129.8(2) . .
C30 C31 C35 C36 -53.1(3) . .
C34 C35 C36 C37 1.2(3) . .
C31 C35 C36 C37 -172.12(19) . .
C35 C36 C37 C36 -4.9(3) . 4_575
C35 C36 C37 C38 166.8(2) . .
C36 C37 C38 C39 170.26(19) 4_575 4_575
C36 C37 C38 C39 -1.2(3) . 4_575
C36 C37 C38 C39 1.2(3) 4_575 .
C36 C37 C38 C39 -170.26(19) . .
C39 C38 C39 C40 -1.9(3) 4_575 .
C37 C38 C39 C40 167.54(18) . .
C38 C39 C40 C41 1.3(3) . .
C38 C39 C40 C42 -168.86(17) . .
C39 C40 C41 C40 -0.7(3) . 4_575
C42 C40 C41 C40 169.50(14) . 4_575
C39 C40 C42 C47 -48.1(3) . .
C41 C40 C42 C47 141.9(2) . .
C39 C40 C42 C43 126.63(18) . .
C41 C40 C42 C43 -43.4(3) . .
C47 C42 C43 C44 2.8(3) . .
C40 C42 C43 C44 -172.11(17) . .
C42 C43 C44 C45 -4.0(3) . .
C42 C43 C44 C48 173.06(17) . .
C43 C44 C45 C46 1.3(3) . .
C48 C44 C45 C46 -175.73(18) . .
C44 C45 C46 C47 2.6(3) . .
C44 C45 C46 C91 179.4(2) . .
C43 C42 C47 C46 1.3(3) . .
C40 C42 C47 C46 175.91(18) . .
C45 C46 C47 C42 -3.9(3) . .
C91 C46 C47 C42 179.3(2) . .
C43 C44 C48 C53 171.11(19) . .
C45 C44 C48 C53 -12.0(3) . .
C43 C44 C48 C49 -10.4(3) . .
C45 C44 C48 C49 166.55(18) . .
C53 C48 C49 C50 -1.2(3) . .
C44 C48 C49 C50 -179.79(17) . .
C48 C49 C50 C51 2.6(3) . .
C48 C49 C50 C55 -177.87(17) . .
C49 C50 C51 C52 -1.9(3) . .
C55 C50 C51 C52 178.6(2) . .
C50 C51 C52 C53 -0.1(3) . .
C50 C51 C52 C97 -179.8(2) . .
C49 C48 C53 C52 -1.0(3) . .
C44 C48 C53 C52 177.6(2) . .
C51 C52 C53 C48 1.6(4) . .
C97 C52 C53 C48 -178.7(2) . .
C55 C54 C55 C56 -1.9(4) 4_575 .
C55 C54 C55 C50 -177.08(16) 4_575 .
C49 C50 C55 C54 44.1(3) . .
C51 C50 C55 C54 -136.5(2) . .
C49 C50 C55 C56 -130.94(19) . .
C51 C50 C55 C56 48.5(3) . .
C54 C55 C56 C57 -1.8(3) . .
C50 C55 C56 C57 173.20(19) . .
C55 C56 C57 C56 5.3(3) . 4_575
C55 C56 C57 C58 -165.2(2) . .
C56 C57 C58 C59 -170.31(19) 4_575 .
C56 C57 C58 C59 -0.1(3) . .
C56 C57 C58 C59 0.1(3) 4_575 4_575
C56 C57 C58 C59 170.31(19) . 4_575
C59 C58 C59 C60 -3.7(3) 4_575 .
C57 C58 C59 C60 167.06(19) . .
C58 C59 C60 C61 2.3(3) . .
C58 C59 C60 C1 -167.38(18) . .
C6 C1 C60 C59 128.40(18) . .
C2 C1 C60 C59 -46.0(3) . .
C6 C1 C60 C61 -41.1(3) . .
C2 C1 C60 C61 144.5(2) . .
C59 C60 C61 C60 -0.7(4) . 4_575
C1 C60 C61 C60 168.86(14) . 4_575
C4 C3 C62 C63A 172.7(7) . .
C2 C3 C62 C63A -7.4(8) . .
C4 C3 C62 C65 -14.7(8) . .
C2 C3 C62 C65 165.2(8) . .
C4 C3 C62 C64A -49.0(5) . .
C2 C3 C62 C64A 130.8(5) . .
C4 C3 C62 C63 128.0(6) . .
C2 C3 C62 C63 -52.2(7) . .
C4 C3 C62 C65A 61.2(4) . .
C2 C3 C62 C65A -119.0(3) . .
C4 C3 C62 C64 -123.5(4) . .
C2 C3 C62 C64 56.3(4) . .
C10 C9 C69 C70A -176.2(11) . .
C8 C9 C69 C70A 0.9(11) . .
C10 C9 C69 C71A -42.0(15) . .
C8 C9 C69 C71A 135.0(15) . .
C10 C9 C69 C70 124.7(6) . .
C8 C9 C69 C70 -58.2(7) . .
C10 C9 C69 C72 5.8(7) . .
C8 C9 C69 C72 -177.1(5) . .
C10 C9 C69 C72A 83.3(7) . .
C8 C9 C69 C72A -99.7(6) . .
C10 C9 C69 C71 -123.9(6) . .
C8 C9 C69 C71 53.1(6) . .
C24 C23 C76 C79 -8.5(12) . .
C22 C23 C76 C79 172.1(12) . .
C24 C23 C76 C77A -176.7(6) . .
C22 C23 C76 C77A 3.8(7) . .
C24 C23 C76 C78A 55.9(4) . .
C22 C23 C76 C78A -123.6(4) . .
C24 C23 C76 C79A -57.7(5) . .
C22 C23 C76 C79A 122.9(4) . .
C24 C23 C76 C77 -136.0(10) . .
C22 C23 C76 C77 44.6(11) . .
C24 C23 C76 C78 126.6(10) . .
C22 C23 C76 C78 -52.8(11) . .
C30 C29 C83 C84 -167.2(17) . .
C28 C29 C83 C84 1(2) . .
C30 C29 C83 C86 -34(2) . .
C28 C29 C83 C86 134.3(15) . .
C30 C29 C83 C85 80.4(14) . .
C28 C29 C83 C85 -111.3(12) . .
C30 C29 C83A C86A -6.7(13) . .
C28 C29 C83A C86A 179.9(8) . .
C30 C29 C83A C84A -124.8(6) . .
C28 C29 C83A C84A 61.9(9) . .
C30 C29 C83A C85A 114.2(7) . .
C28 C29 C83A C85A -59.2(8) . .
C47 C46 C91 C93 -2.3(12) . .
C45 C46 C91 C93 -179.0(12) . .
C47 C46 C91 C94A -176.5(4) . .
C45 C46 C91 C94A 6.8(5) . .
C47 C46 C91 C93A -53.7(4) . .
C45 C46 C91 C93A 129.5(3) . .
C47 C46 C91 C92A 60.4(3) . .
C45 C46 C91 C92A -116.4(3) . .
C47 C46 C91 C92 126.3(6) . .
C45 C46 C91 C92 -50.4(6) . .
C47 C46 C91 C94 -130.7(6) . .
C45 C46 C91 C94 52.6(6) . .
C53 C52 C97 C100 -124.1(6) . .
C51 C52 C97 C100 55.6(6) . .
C53 C52 C97 C99A 62.7(5) . .
C51 C52 C97 C99A -117.6(4) . .
C53 C52 C97 C98 8.5(6) . .
C51 C52 C97 C98 -171.8(6) . .
C53 C52 C97 C00A -169.3(6) . .
C51 C52 C97 C00A 10.4(6) . .
C53 C52 C97 C99 120.4(4) . .
C51 C52 C97 C99 -59.9(4) . .
C53 C52 C97 C98A -56.0(4) . .
C51 C52 C97 C98A 123.7(4) . .
